data_2241555
loop_
_publ_author_name
'Ousidi, Abdellah N'ait'
'Itto, My Youssef Ait'
'Auhmani, Aziz'
'Riahi, Abdelkhalek'
'Daran, Jean-Claude'
'Abdelwahed, Auhmani'

_publ_section_title
;
 Crystal structure of
 2-[(3a<i>S</i>,6<i>R</i>)-3,3,6-trimethyl-3,3a,4,5,6,7-hexahydro-2<i>H</i>-indazol-2-yl]thiazol-4(5<i>H</i>)-one
;
_journal_coeditor_code SU5277
_journal_issue 3
_journal_name_full 'Acta Crystallographica Section E'
_journal_page_first 334
_journal_page_last 336
_journal_paper_doi 10.1107/S2056989016002498
_journal_volume 72
_journal_year 2016
_chemical_formula_iupac 'C13 H19 N3 O S'
_chemical_formula_moiety 'C13 H19 N3 O S'
_chemical_formula_sum 'C13 H19 N3 O S'
_chemical_formula_weight 265.37
_chemical_name_systematic
2-[(3a<i>S</i>,6<i>R</i>)-3,3,6-Trimethyl-3,3a,4,5,6,7-hexahydro-2<i>H</i>-indazol-2-yl]thiazol-4(5<i>H</i>)-one
_space_group_crystal_system monoclinic
_space_group_IT_number 4
_space_group_name_Hall 'P 2yb'
_space_group_name_H-M_alt 'P 1 21 1'
_symmetry_space_group_name_Hall 'P 2yb'
_symmetry_space_group_name_H-M 'P 1 21 1'
_atom_sites_solution_hydrogens geom
_audit_creation_method SHELXL-2014/6
_cell_angle_alpha 90
_cell_angle_beta 110.203(3)
_cell_angle_gamma 90
_cell_formula_units_Z 4
_cell_length_a 8.5519(2)
_cell_length_b 18.9335(4)
_cell_length_c 8.9165(3)
_cell_measurement_reflns_used 5859
_cell_measurement_temperature 180(2)
_cell_measurement_theta_max 29.1980
_cell_measurement_theta_min 3.5500
_cell_volume 1354.91(7)
_computing_cell_refinement
;
CrysAlis PRO (Agilent, 2014)
;
_computing_data_collection
;
CrysAlis PRO (Agilent, 2014)
;
_computing_data_reduction
;
CrysAlis PRO (Agilent, 2014)
;
_computing_molecular_graphics
;
ORTEPIII (Burnett & Johnson, 1996), ORTEP-3 for Windows (Farrugia,
2012)
and PLATON (Spek, 2009)
;
_computing_publication_material
;
SHELXL2013 (Sheldrick, 2015)
;
_computing_structure_refinement
;
SHELXL2013 (Sheldrick, 2015)
;
_computing_structure_solution
;
SIR97 (Altomare <i>et al.</i>,  1999)
;
_diffrn_ambient_temperature 180(2)
_diffrn_detector_area_resol_mean 16.1978
_diffrn_measured_fraction_theta_full 0.997
_diffrn_measured_fraction_theta_max 0.893
_diffrn_measurement_device 'four-circle diffractometer'
_diffrn_measurement_device_type 'Agilent Xcalibur Eos Gemini ultra'
_diffrn_measurement_method '\w scans'
_diffrn_radiation_monochromator graphite
_diffrn_radiation_type 'Mo K\a'
_diffrn_radiation_wavelength 0.71073
_diffrn_reflns_av_R_equivalents 0.0236
_diffrn_reflns_limit_h_max 11
_diffrn_reflns_limit_h_min -11
_diffrn_reflns_limit_k_max 25
_diffrn_reflns_limit_k_min -23
_diffrn_reflns_limit_l_max 11
_diffrn_reflns_limit_l_min -12
_diffrn_reflns_number 15302
_diffrn_reflns_theta_full 25.242
_diffrn_reflns_theta_max 29.469
_diffrn_reflns_theta_min 3.249
_exptl_absorpt_coefficient_mu 0.232
_exptl_absorpt_correction_T_max 1.00000
_exptl_absorpt_correction_T_min 0.93935
_exptl_absorpt_correction_type multi-scan
_exptl_absorpt_process_details
;
(CrysAlis PRO; Agilent, 2014)
;
_exptl_crystal_colour colourless
_exptl_crystal_density_diffrn 1.301
_exptl_crystal_description prismatic
_exptl_crystal_F_000 568
_exptl_crystal_size_max 0.25
_exptl_crystal_size_mid 0.21
_exptl_crystal_size_min 0.18
_refine_diff_density_max 0.224
_refine_diff_density_min -0.187
_refine_ls_abs_structure_details
;
Flack <i>x</i> determined using 2349 quotients
[(<i>I</i>^+^)-(<i>I</i>^-^)]/[(<i>I</i>^+^)+(<i>I</i>^-^)]
(Parsons <i>et al.</i>,  2013)
;
_refine_ls_abs_structure_Flack -0.08(3)
_refine_ls_extinction_method none
_refine_ls_goodness_of_fit_ref 1.044
_refine_ls_hydrogen_treatment constr
_refine_ls_matrix_type full
_refine_ls_number_parameters 331
_refine_ls_number_reflns 6147
_refine_ls_number_restraints 1
_refine_ls_restrained_S_all 1.044
_refine_ls_R_factor_all 0.0378
_refine_ls_R_factor_gt 0.0329
_refine_ls_shift/su_max 0.000
_refine_ls_shift/su_mean 0.000
_refine_ls_structure_factor_coef Fsqd
_refine_ls_weighting_details 'w=1/[\s^2^(Fo^2^)+(0.0364P)^2^+0.1555P] where P=(Fo^2^+2Fc^2^)/3'
_refine_ls_weighting_scheme calc
_refine_ls_wR_factor_gt 0.0743
_refine_ls_wR_factor_ref 0.0774
_reflns_number_gt 5674
_reflns_number_total 6147
_reflns_threshold_expression 'I > 2\s(I)'
_cod_data_source_file su5277sup1.cif
_cod_data_source_block I
_cod_database_code 2241555
_shelx_space_group_comment
;
The symmetry employed for this shelxl refinement is uniquely defined
by the following loop, which should always be used as a source of
symmetry information in preference to the above space-group names.
They are only intended as comments.
;
_shelxl_version_number 2014/6

loop_
_space_group_symop_operation_xyz
'x, y, z'
'-x, y+1/2, -z'

loop_
_atom_site_type_symbol
_atom_site_label
_atom_site_fract_x
_atom_site_fract_y
_atom_site_fract_z
_atom_site_U_iso_or_equiv
_atom_site_adp_type
_atom_site_calc_flag
_atom_site_occupancy
S S1' 0.77265(7) 0.51418(3) 0.26117(7) 0.02894(15) Uani d 1
O O6' 1.2287(2) 0.54265(10) 0.5307(3) 0.0410(5) Uani d 1
N N1 0.6528(2) 0.37534(10) 0.2176(2) 0.0258(4) Uani d 1
N N2 0.8216(2) 0.37680(10) 0.3163(2) 0.0246(4) Uani d 1
N N3' 1.0511(3) 0.44868(11) 0.4370(2) 0.0269(4) Uani d 1
C C2' 0.8954(3) 0.43930(12) 0.3469(3) 0.0232(5) Uani d 1
C C4' 1.0915(3) 0.51929(14) 0.4524(3) 0.0290(5) Uani d 1
C C5' 0.9500(3) 0.56889(15) 0.3626(3) 0.0358(6) Uani d 1
H H5'1 0.9808 0.5970 0.2862 0.043 Uiso calc 1
H H5'2 0.9245 0.6005 0.4366 0.043 Uiso calc 1
C C3 0.8934(3) 0.30406(12) 0.3685(3) 0.0241(5) Uani d 1
C C3A 0.7284(3) 0.26108(13) 0.3219(3) 0.0266(5) Uani d 1
H H3A 0.7035 0.2524 0.4197 0.032 Uiso calc 1
C C4 0.7166(3) 0.19101(16) 0.2363(3) 0.0389(6) Uani d 1
H H4A 0.7865 0.1564 0.3091 0.047 Uiso calc 1
H H4B 0.7564 0.1965 0.1474 0.047 Uiso calc 1
C C5 0.5357(4) 0.16515(15) 0.1746(4) 0.0406(7) Uani d 1
H H5A 0.5305 0.1200 0.1216 0.049 Uiso calc 1
H H5B 0.4984 0.1580 0.2645 0.049 Uiso calc 1
C C6 0.4191(3) 0.21710(15) 0.0582(3) 0.0356(6) Uani d 1
H H6 0.4574 0.2231 -0.0327 0.043 Uiso calc 1
C C7 0.4263(3) 0.28925(13) 0.1385(3) 0.0318(5) Uani d 1
H H7A 0.3692 0.3240 0.0583 0.038 Uiso calc 1
H H7B 0.3690 0.2864 0.2151 0.038 Uiso calc 1
C C7A 0.6020(3) 0.31236(12) 0.2218(3) 0.0257(5) Uani d 1
C C9 1.0058(3) 0.28524(14) 0.2749(3) 0.0318(5) Uani d 1
H H9A 0.9442 0.2890 0.1625 0.048 Uiso calc 1
H H9B 1.0454 0.2377 0.2997 0.048 Uiso calc 1
H H9C 1.0988 0.3171 0.3031 0.048 Uiso calc 1
C C8 0.9873(3) 0.30082(14) 0.5474(3) 0.0331(6) Uani d 1
H H8A 1.0870 0.3286 0.5732 0.050 Uiso calc 1
H H8B 1.0161 0.2527 0.5787 0.050 Uiso calc 1
H H8C 0.9182 0.3191 0.6033 0.050 Uiso calc 1
C C10 0.2398(4) 0.1906(2) -0.0055(4) 0.0551(8) Uani d 1
H H10A 0.2358 0.1458 -0.0573 0.083 Uiso calc 1
H H10B 0.1715 0.2240 -0.0808 0.083 Uiso calc 1
H H10C 0.1990 0.1852 0.0816 0.083 Uiso calc 1
S S1'B 0.72290(7) 0.19227(3) 0.77175(8) 0.02873(15) Uani d 1
O O6'B 0.2793(2) 0.16136(10) 0.4764(3) 0.0430(5) Uani d 1
N N1B 0.8189(2) 0.33287(10) 0.8585(2) 0.0256(4) Uani d 1
N N2B 0.6558(2) 0.32950(10) 0.7482(2) 0.0251(4) Uani d 1
N N3'B 0.4417(3) 0.25589(11) 0.5972(2) 0.0285(4) Uani d 1
C C2'B 0.5933(3) 0.26630(13) 0.6977(3) 0.0231(5) Uani d 1
C C4'B 0.4099(3) 0.18550(14) 0.5654(3) 0.0297(5) Uani d 1
C C5'B 0.5556(3) 0.13661(14) 0.6521(3) 0.0323(6) Uani d 1
H H5'3 0.5899 0.1101 0.5756 0.039 Uiso calc 1
H H5'4 0.5236 0.1035 0.7194 0.039 Uiso calc 1
C C3B 0.5720(3) 0.40092(12) 0.7089(3) 0.0243(5) Uani d 1
C C3AB 0.7198(3) 0.44937(13) 0.8040(3) 0.0272(5) Uani d 1
H H3AB 0.6873 0.4763 0.8825 0.033 Uiso calc 1
C C4B 0.7936(4) 0.50042(17) 0.7135(4) 0.0458(7) Uani d 1
H H4B1 0.7139 0.5375 0.6651 0.055 Uiso calc 1
H H4B2 0.8175 0.4754 0.6290 0.055 Uiso calc 1
C C5B 0.9540(4) 0.53296(16) 0.8284(4) 0.0483(8) Uani d 1
H H5B1 0.9978 0.5662 0.7701 0.058 Uiso calc 1
H H5B2 0.9282 0.5590 0.9106 0.058 Uiso calc 1
C C6B 1.0865(3) 0.47829(14) 0.9071(3) 0.0334(6) Uani d 1
H H6B 1.1154 0.4540 0.8231 0.040 Uiso calc 1
C C7B 1.0200(3) 0.42344(13) 0.9955(3) 0.0309(5) Uani d 1
H H7B1 1.0964 0.3838 1.0262 0.037 Uiso calc 1
H H7B2 1.0117 0.4442 1.0919 0.037 Uiso calc 1
C C7AB 0.8528(3) 0.39813(13) 0.8913(3) 0.0250(5) Uani d 1
C C9B 0.5074(3) 0.41293(14) 0.5291(3) 0.0328(6) Uani d 1
H H9B1 0.4216 0.3791 0.4788 0.049 Uiso calc 1
H H9B2 0.5971 0.4075 0.4886 0.049 Uiso calc 1
H H9B3 0.4625 0.4598 0.5064 0.049 Uiso calc 1
C C8B 0.4338(3) 0.40513(15) 0.7789(3) 0.0321(6) Uani d 1
H H8B1 0.3807 0.4505 0.7553 0.048 Uiso calc 1
H H8B2 0.4799 0.3988 0.8926 0.048 Uiso calc 1
H H8B3 0.3533 0.3687 0.7330 0.048 Uiso calc 1
C C10B 1.2448(3) 0.51173(18) 1.0226(4) 0.0468(7) Uani d 1
H H10D 1.2862 0.5463 0.9669 0.070 Uiso calc 1
H H10E 1.3276 0.4758 1.0650 0.070 Uiso calc 1
H H10F 1.2202 0.5341 1.1085 0.070 Uiso calc 1

loop_
_atom_site_aniso_label
_atom_site_aniso_U_11
_atom_site_aniso_U_22
_atom_site_aniso_U_33
_atom_site_aniso_U_12
_atom_site_aniso_U_13
_atom_site_aniso_U_23
S1' 0.0251(3) 0.0232(3) 0.0350(3) 0.0039(3) 0.0059(3) 0.0028(2)
O6' 0.0283(10) 0.0288(10) 0.0563(12) -0.0043(8) 0.0025(10) -0.0012(9)
N1 0.0204(10) 0.0254(10) 0.0294(11) 0.0025(8) 0.0058(8) -0.0001(8)
N2 0.0189(10) 0.0229(10) 0.0299(10) 0.0017(8) 0.0059(8) 0.0029(8)
N3' 0.0226(10) 0.0242(10) 0.0311(11) 0.0008(8) 0.0057(9) 0.0023(8)
C2' 0.0254(12) 0.0218(12) 0.0237(11) 0.0035(9) 0.0103(10) 0.0022(9)
C4' 0.0276(13) 0.0272(13) 0.0320(12) -0.0002(11) 0.0100(11) 0.0012(11)
C5' 0.0315(14) 0.0259(14) 0.0447(15) -0.0006(12) 0.0065(13) 0.0030(11)
C3 0.0236(11) 0.0207(11) 0.0265(12) 0.0019(9) 0.0068(10) 0.0049(9)
C3A 0.0271(12) 0.0266(12) 0.0260(11) -0.0003(10) 0.0089(10) 0.0019(10)
C4 0.0365(15) 0.0238(13) 0.0521(17) 0.0023(12) 0.0098(13) -0.0040(13)
C5 0.0401(16) 0.0269(14) 0.0529(17) -0.0061(12) 0.0138(14) -0.0103(13)
C6 0.0362(15) 0.0388(14) 0.0319(13) -0.0079(12) 0.0121(12) -0.0107(12)
C7 0.0255(12) 0.0298(13) 0.0381(14) -0.0006(10) 0.0083(11) -0.0009(11)
C7A 0.0262(12) 0.0255(12) 0.0261(12) 0.0021(9) 0.0099(10) -0.0025(9)
C9 0.0302(13) 0.0313(13) 0.0353(13) 0.0074(11) 0.0130(11) 0.0061(11)
C8 0.0343(14) 0.0337(14) 0.0273(13) -0.0018(11) 0.0055(11) 0.0051(10)
C10 0.0411(17) 0.0507(19) 0.064(2) -0.0136(17) 0.0065(16) -0.0210(17)
S1'B 0.0231(3) 0.0223(3) 0.0364(3) 0.0027(2) 0.0046(3) 0.0057(2)
O6'B 0.0303(11) 0.0298(10) 0.0540(12) -0.0032(9) -0.0044(10) -0.0025(9)
N1B 0.0193(9) 0.0254(11) 0.0285(10) -0.0003(8) 0.0037(8) 0.0039(8)
N2B 0.0201(10) 0.0224(10) 0.0283(10) 0.0031(8) 0.0025(8) 0.0012(8)
N3'B 0.0249(11) 0.0225(10) 0.0324(11) 0.0010(9) 0.0025(9) 0.0008(9)
C2'B 0.0215(12) 0.0232(12) 0.0254(11) 0.0024(9) 0.0089(10) 0.0034(9)
C4'B 0.0268(13) 0.0262(13) 0.0335(13) -0.0005(11) 0.0072(11) 0.0009(11)
C5'B 0.0287(14) 0.0204(13) 0.0422(15) 0.0004(11) 0.0054(12) 0.0033(11)
C3B 0.0243(12) 0.0206(11) 0.0256(12) 0.0048(9) 0.0056(10) 0.0000(9)
C3AB 0.0257(12) 0.0250(12) 0.0306(13) 0.0032(9) 0.0093(10) -0.0053(10)
C4B 0.0447(17) 0.0318(16) 0.0514(18) -0.0054(12) 0.0043(14) 0.0139(13)
C5B 0.0503(18) 0.0270(15) 0.062(2) -0.0110(13) 0.0127(16) 0.0076(13)
C6B 0.0315(14) 0.0320(14) 0.0414(15) -0.0078(11) 0.0187(12) -0.0081(11)
C7B 0.0247(12) 0.0320(13) 0.0341(13) -0.0027(10) 0.0077(10) -0.0014(11)
C7AB 0.0260(12) 0.0281(12) 0.0230(11) -0.0009(10) 0.0111(10) 0.0021(9)
C9B 0.0398(14) 0.0280(13) 0.0285(13) 0.0026(11) 0.0090(12) 0.0000(10)
C8B 0.0262(12) 0.0385(14) 0.0315(13) 0.0035(11) 0.0100(11) -0.0004(11)
C10B 0.0370(16) 0.0417(17) 0.0629(19) -0.0179(15) 0.0190(15) -0.0129(16)

loop_
_atom_type_symbol
_atom_type_description
_atom_type_scat_dispersion_real
_atom_type_scat_dispersion_imag
_atom_type_scat_source
C C 0.0033 0.0016 'International Tables Vol C Tables 4.2.6.8 and 6.1.1.4'
H H 0.0000 0.0000 'International Tables Vol C Tables 4.2.6.8 and 6.1.1.4'
N N 0.0061 0.0033 'International Tables Vol C Tables 4.2.6.8 and 6.1.1.4'
O O 0.0106 0.0060 'International Tables Vol C Tables 4.2.6.8 and 6.1.1.4'
S S 0.1246 0.1234 'International Tables Vol C Tables 4.2.6.8 and 6.1.1.4'

loop_
_geom_angle_atom_site_label_1
_geom_angle_atom_site_label_2
_geom_angle_atom_site_label_3
_geom_angle
C2' S1' C5' 88.45(12)
C7A N1 N2 106.63(19)
C2' N2 N1 117.31(18)
C2' N2 C3 129.48(19)
N1 N2 C3 113.19(17)
C2' N3' C4' 111.1(2)
N3' C2' N2 124.0(2)
N3' C2' S1' 118.80(18)
N2 C2' S1' 117.20(17)
O6' C4' N3' 124.6(2)
O6' C4' C5' 120.6(2)
N3' C4' C5' 114.8(2)
C4' C5' S1' 106.73(19)
C4' C5' H5'1 110.4
S1' C5' H5'1 110.4
C4' C5' H5'2 110.4
S1' C5' H5'2 110.4
H5'1 C5' H5'2 108.6
N2 C3 C9 108.11(18)
N2 C3 C8 111.76(19)
C9 C3 C8 111.3(2)
N2 C3 C3A 99.17(17)
C9 C3 C3A 114.7(2)
C8 C3 C3A 111.2(2)
C7A C3A C4 111.0(2)
C7A C3A C3 102.81(19)
C4 C3A C3 119.2(2)
C7A C3A H3A 107.8
C4 C3A H3A 107.8
C3 C3A H3A 107.8
C3A C4 C5 110.1(2)
C3A C4 H4A 109.6
C5 C4 H4A 109.6
C3A C4 H4B 109.6
C5 C4 H4B 109.6
H4A C4 H4B 108.2
C6 C5 C4 112.3(2)
C6 C5 H5A 109.1
C4 C5 H5A 109.1
C6 C5 H5B 109.1
C4 C5 H5B 109.1
H5A C5 H5B 107.9
C5 C6 C10 112.2(3)
C5 C6 C7 110.2(2)
C10 C6 C7 109.9(2)
C5 C6 H6 108.1
C10 C6 H6 108.1
C7 C6 H6 108.1
C7A C7 C6 111.4(2)
C7A C7 H7A 109.4
C6 C7 H7A 109.4
C7A C7 H7B 109.4
C6 C7 H7B 109.4
H7A C7 H7B 108.0
N1 C7A C7 123.6(2)
N1 C7A C3A 116.2(2)
C7 C7A C3A 120.1(2)
C3 C9 H9A 109.5
C3 C9 H9B 109.5
H9A C9 H9B 109.5
C3 C9 H9C 109.5
H9A C9 H9C 109.5
H9B C9 H9C 109.5
C3 C8 H8A 109.5
C3 C8 H8B 109.5
H8A C8 H8B 109.5
C3 C8 H8C 109.5
H8A C8 H8C 109.5
H8B C8 H8C 109.5
C6 C10 H10A 109.5
C6 C10 H10B 109.5
H10A C10 H10B 109.5
C6 C10 H10C 109.5
H10A C10 H10C 109.5
H10B C10 H10C 109.5
C2'B S1'B C5'B 88.60(12)
C7AB N1B N2B 107.21(19)
C2'B N2B N1B 117.75(19)
C2'B N2B C3B 128.74(19)
N1B N2B C3B 113.44(18)
C2'B N3'B C4'B 111.5(2)
N3'B C2'B N2B 123.7(2)
N3'B C2'B S1'B 118.70(18)
N2B C2'B S1'B 117.56(17)
O6'B C4'B N3'B 125.0(2)
O6'B C4'B C5'B 120.5(2)
N3'B C4'B C5'B 114.5(2)
C4'B C5'B S1'B 106.68(18)
C4'B C5'B H5'3 110.4
S1'B C5'B H5'3 110.4
C4'B C5'B H5'4 110.4
S1'B C5'B H5'4 110.4
H5'3 C5'B H5'4 108.6
N2B C3B C8B 109.00(19)
N2B C3B C9B 110.36(19)
C8B C3B C9B 112.0(2)
N2B C3B C3AB 99.81(18)
C8B C3B C3AB 110.28(19)
C9B C3B C3AB 114.7(2)
C7AB C3AB C4B 107.9(2)
C7AB C3AB C3B 103.32(19)
C4B C3AB C3B 119.4(2)
C7AB C3AB H3AB 108.6
C4B C3AB H3AB 108.6
C3B C3AB H3AB 108.6
C3AB C4B C5B 109.9(2)
C3AB C4B H4B1 109.7
C5B C4B H4B1 109.7
C3AB C4B H4B2 109.7
C5B C4B H4B2 109.7
H4B1 C4B H4B2 108.2
C6B C5B C4B 112.9(3)
C6B C5B H5B1 109.0
C4B C5B H5B1 109.0
C6B C5B H5B2 109.0
C4B C5B H5B2 109.0
H5B1 C5B H5B2 107.8
C5B C6B C10B 112.1(2)
C5B C6B C7B 110.5(2)
C10B C6B C7B 109.6(2)
C5B C6B H6B 108.2
C10B C6B H6B 108.2
C7B C6B H6B 108.2
C7AB C7B C6B 110.2(2)
C7AB C7B H7B1 109.6
C6B C7B H7B1 109.6
C7AB C7B H7B2 109.6
C6B C7B H7B2 109.6
H7B1 C7B H7B2 108.1
N1B C7AB C7B 123.1(2)
N1B C7AB C3AB 115.9(2)
C7B C7AB C3AB 120.7(2)
C3B C9B H9B1 109.5
C3B C9B H9B2 109.5
H9B1 C9B H9B2 109.5
C3B C9B H9B3 109.5
H9B1 C9B H9B3 109.5
H9B2 C9B H9B3 109.5
C3B C8B H8B1 109.5
C3B C8B H8B2 109.5
H8B1 C8B H8B2 109.5
C3B C8B H8B3 109.5
H8B1 C8B H8B3 109.5
H8B2 C8B H8B3 109.5
C6B C10B H10D 109.5
C6B C10B H10E 109.5
H10D C10B H10E 109.5
C6B C10B H10F 109.5
H10D C10B H10F 109.5
H10E C10B H10F 109.5

loop_
_geom_bond_atom_site_label_1
_geom_bond_atom_site_label_2
_geom_bond_distance
S1' C2' 1.772(2)
S1' C5' 1.801(3)
O6' C4' 1.222(3)
N1 C7A 1.274(3)
N1 N2 1.408(3)
N2 C2' 1.324(3)
N2 C3 1.514(3)
N3' C2' 1.308(3)
N3' C4' 1.376(3)
C4' C5' 1.523(4)
C5' H5'1 0.9700
C5' H5'2 0.9700
C3 C9 1.517(3)
C3 C8 1.519(3)
C3 C3A 1.556(3)
C3A C7A 1.497(3)
C3A C4 1.517(4)
C3A H3A 0.9800
C4 C5 1.532(4)
C4 H4A 0.9700
C4 H4B 0.9700
C5 C6 1.524(4)
C5 H5A 0.9700
C5 H5B 0.9700
C6 C10 1.525(4)
C6 C7 1.534(4)
C6 H6 0.9800
C7 C7A 1.493(3)
C7 H7A 0.9700
C7 H7B 0.9700
C9 H9A 0.9600
C9 H9B 0.9600
C9 H9C 0.9600
C8 H8A 0.9600
C8 H8B 0.9600
C8 H8C 0.9600
C10 H10A 0.9600
C10 H10B 0.9600
C10 H10C 0.9600
S1'B C2'B 1.767(2)
S1'B C5'B 1.800(3)
O6'B C4'B 1.214(3)
N1B C7AB 1.280(3)
N1B N2B 1.404(3)
N2B C2'B 1.324(3)
N2B C3B 1.513(3)
N3'B C2'B 1.312(3)
N3'B C4'B 1.370(3)
C4'B C5'B 1.531(3)
C5'B H5'3 0.9700
C5'B H5'4 0.9700
C3B C8B 1.517(3)
C3B C9B 1.522(3)
C3B C3AB 1.555(3)
C3AB C7AB 1.493(3)
C3AB C4B 1.529(4)
C3AB H3AB 0.9800
C4B C5B 1.529(4)
C4B H4B1 0.9700
C4B H4B2 0.9700
C5B C6B 1.516(4)
C5B H5B1 0.9700
C5B H5B2 0.9700
C6B C10B 1.527(4)
C6B C7B 1.528(3)
C6B H6B 0.9800
C7B C7AB 1.490(3)
C7B H7B1 0.9700
C7B H7B2 0.9700
C9B H9B1 0.9600
C9B H9B2 0.9600
C9B H9B3 0.9600
C8B H8B1 0.9600
C8B H8B2 0.9600
C8B H8B3 0.9600
C10B H10D 0.9600
C10B H10E 0.9600
C10B H10F 0.9600

loop_
_geom_hbond_atom_site_label_D
_geom_hbond_atom_site_label_H
_geom_hbond_atom_site_label_A
_geom_hbond_site_symmetry_A
_geom_hbond_distance_DH
_geom_hbond_distance_HA
_geom_hbond_distance_DA
_geom_hbond_angle_DHA
C5' H5'2 O6'B 2_656 0.97 2.43 3.304(4) 150
C9 H9B O6'B 1_655 0.96 2.53 3.361(3) 145
C5'B H5'3 O6' 2_746 0.97 2.44 3.361(3) 159
C4B H4B2 Cg1 . 0.96 2.93 3.737(4) 141
C7B H7B2 Cg1 1_556 0.96 2.90 3.867(4) 174

_cod_database_fobs_code 2241555
